data_7054344
loop_
_publ_author_name
'Kulikov, Vladislav'
'Meyer, Gerd'

_publ_section_title
;
 Organoamine silver(i) decatungstate structures: remarkable
 chemoselectivity and the exploration of the intramolecular redox reaction
 upon thermolysis
;
_journal_issue 8
_journal_name_full 'New Journal of Chemistry'
_journal_page_first 3408
_journal_paper_doi 10.1039/C4NJ00172A
_journal_volume 38
_journal_year 2014
_chemical_formula_moiety '4(C21 H18 N6 O2 Ag), W10 O32, C7 H5 N'
_chemical_formula_sum 'C91 H77 Ag4 N25 O40 W10'
_chemical_formula_weight 4430.76
_chemical_melting_point ?
_chemical_name_common
;
Tetrakis(dibenzonitriletheobrominesilver(I))decatungstate
benzonitrile
;
_chemical_name_systematic
; 
Tetrakis(dibenzonitriletheobrominesilver(I))di-mu5-oxo-icosa-
mu-oxo-decaoxodecatungstate benzonitrile 
;
_space_group_IT_number 2
_symmetry_cell_setting triclinic
_symmetry_space_group_name_Hall '-P 1'
_symmetry_space_group_name_H-M 'P -1'
_atom_sites_solution_hydrogens geom
_atom_sites_solution_primary direct
_atom_sites_solution_secondary difmap
_audit_creation_method SHELXL-97
_cell_angle_alpha 97.929(3)
_cell_angle_beta 93.069(3)
_cell_angle_gamma 110.612(3)
_cell_formula_units_Z 1
_cell_length_a 10.7971(5)
_cell_length_b 14.5000(6)
_cell_length_c 20.1073(8)
_cell_measurement_reflns_used 'not measured'
_cell_measurement_temperature 170(2)
_cell_measurement_theta_max 26.94
_cell_measurement_theta_min 1.69
_cell_volume 2900.5(2)
_computing_cell_refinement 'X-Area, (Stoe, 2001)'
_computing_data_collection 'X-Area, (Stoe, 2001)'
_computing_data_reduction 'X-Area, (Stoe, 2001)'
_computing_molecular_graphics 'Diamond v3.2 (Crystal Impact 2011)'
_computing_publication_material 'Diamond v3.2 (Crystal Impact 2011)'
_computing_structure_refinement 'SHELXL-97 (Sheldrick, 1997)'
_computing_structure_solution 'SHELXS-97 (Sheldrick, 1990)'
_diffrn_ambient_temperature 170(2)
_diffrn_detector_area_resol_mean 'not measured'
_diffrn_measured_fraction_theta_full 0.986
_diffrn_measured_fraction_theta_max 0.986
_diffrn_measurement_device_type 'IPDS 2T (Stoe & Cie)'
_diffrn_measurement_method '\w and \f scans'
_diffrn_radiation_monochromator graphite
_diffrn_radiation_source 'fine-focus sealed tube'
_diffrn_radiation_type MoK\a
_diffrn_radiation_wavelength 0.71073
_diffrn_reflns_av_R_equivalents 0.0996
_diffrn_reflns_av_unetI/netI 0.1004
_diffrn_reflns_limit_h_max 13
_diffrn_reflns_limit_h_min -13
_diffrn_reflns_limit_k_max 18
_diffrn_reflns_limit_k_min -18
_diffrn_reflns_limit_l_max 23
_diffrn_reflns_limit_l_min -25
_diffrn_reflns_number 44202
_diffrn_reflns_theta_full 25.242
_diffrn_reflns_theta_max 26.83
_diffrn_reflns_theta_min 1.69
_diffrn_standards_decay_% 'not measured'
_diffrn_standards_interval_count 'not measured'
_diffrn_standards_interval_time 'not measured'
_diffrn_standards_number 'not measured'
_exptl_absorpt_coefficient_mu 10.616
_exptl_absorpt_correction_T_max 0.5720
_exptl_absorpt_correction_T_min 0.4294
_exptl_absorpt_correction_type numerical
_exptl_absorpt_process_details
;
The absorption correction (X-RED; Stoe & Cie, 2001) 
was performed after optimizing the crystal shape 
using X-SHAPE (Stoe & Cie, 1999).
;
_exptl_crystal_colour yellow
_exptl_crystal_density_diffrn 2.537
_exptl_crystal_density_meas ?
_exptl_crystal_density_method 'not measured'
_exptl_crystal_description prism
_exptl_crystal_F_000 2046
_exptl_crystal_size_max 0.08
_exptl_crystal_size_mid 0.04
_exptl_crystal_size_min 0.04
_refine_diff_density_max 1.348
_refine_diff_density_min -2.092
_refine_diff_density_rms 0.224
_refine_ls_extinction_coef 0.00030(3)
_refine_ls_extinction_expression Fc^*^=kFc[1+0.001xFc^2^\l^3^/sin(2\q)]^-1/4^
_refine_ls_extinction_method SHELXL
_refine_ls_goodness_of_fit_ref 0.846
_refine_ls_hydrogen_treatment constr
_refine_ls_matrix_type full
_refine_ls_number_parameters 776
_refine_ls_number_reflns 12299
_refine_ls_number_restraints 78
_refine_ls_restrained_S_all 0.845
_refine_ls_R_factor_all 0.0950
_refine_ls_R_factor_gt 0.0440
_refine_ls_shift/su_max 0.001
_refine_ls_shift/su_mean 0.000
_refine_ls_structure_factor_coef Fsqd
_refine_ls_weighting_details 'calc w=1/[\s^2^(Fo^2^)+(0.0540P)^2^+0.0000P] where P=(Fo^2^+2Fc^2^)/3'
_refine_ls_weighting_scheme calc
_refine_ls_wR_factor_gt 0.0845
_refine_ls_wR_factor_ref 0.0990
_reflns_number_gt 6727
_reflns_number_total 12299
_reflns_threshold_expression >4sigma(I)
_cod_data_source_file c4nj00172a2.cif
_cod_data_source_block AGTHWB
_cod_depositor_comments
;
The following automatic conversions were performed:

'_chemical_melting_point' value 'not measured' was changed to '?' -
the value is undefined or not given.

Automatic conversion script
Id: cif_fix_values 2281 2013-09-26 08:29:07Z andrius 

The following automatic conversions were performed:

'_exptl_crystal_density_meas' value 'not measured' was changed to '?'
- the value is perceived as not measured.

Automatic conversion script
Id: cif_fix_values 3008 2015-01-20 13:52:24Z robertas 
;
_cod_database_code 7054344

loop_
_symmetry_equiv_pos_as_xyz
'x, y, z'
'-x, -y, -z'

loop_
_atom_site_label
_atom_site_type_symbol
_atom_site_fract_x
_atom_site_fract_y
_atom_site_fract_z
_atom_site_U_iso_or_equiv
_atom_site_adp_type
_atom_site_occupancy
_atom_site_site_symmetry_order
_atom_site_calc_flag
_atom_site_refinement_flags_posn
_atom_site_refinement_flags_adp
_atom_site_refinement_flags_occupancy
C1B C 0.6139(17) 0.1091(11) 0.4207(8) 0.061(4) Uani 1 1 d . . .
C2 C 0.6165(12) 0.4383(9) -0.0106(6) 0.040(3) Uani 1 1 d . . .
C2B C 0.6813(15) 0.0552(9) 0.4534(7) 0.051(3) Uani 1 1 d . U .
C3 C 0.5580(14) 0.2880(9) 0.0391(7) 0.056(4) Uani 1 1 d . . .
H3A H 0.5750 0.2686 0.0814 0.084 Uiso 1 1 calc R U .
H3C H 0.5901 0.2533 0.0040 0.084 Uiso 1 1 calc R U .
H3D H 0.4640 0.2712 0.0290 0.084 Uiso 1 1 calc R U .
C3B C 0.8110(15) 0.1024(10) 0.4787(8) 0.054(3) Uani 1 1 d . U .
H3B H 0.8578 0.1683 0.4743 0.065 Uiso 1 1 calc R U .
C4 C 0.7015(12) 0.4546(9) 0.1022(6) 0.040(3) Uani 1 1 d . . .
C4B C 0.8715(18) 0.0477(12) 0.5116(8) 0.071(4) Uani 1 1 d . U .
H4B H 0.9594 0.0783 0.5309 0.086 Uiso 1 1 calc R U .
C5 C 0.7677(12) 0.5557(10) 0.1058(6) 0.039(3) Uani 1 1 d . . .
C5B C 0.8040(17) -0.0491(12) 0.5156(8) 0.067(4) Uani 1 1 d . U .
H5B H 0.8476 -0.0841 0.5367 0.080 Uiso 1 1 calc R U .
C6 C 0.7588(11) 0.6072(10) 0.0499(6) 0.042(3) Uani 1 1 d . . .
C6B C 0.6725(17) -0.0977(10) 0.4895(8) 0.064(4) Uani 1 1 d . U .
H6B H 0.6278 -0.1645 0.4923 0.076 Uiso 1 1 calc R U .
C7 C 0.9169(14) 0.6933(10) 0.2008(7) 0.053(4) Uani 1 1 d . . .
H7A H 0.9201 0.7368 0.1685 0.080 Uiso 1 1 calc R U .
H7C H 1.0053 0.6964 0.2138 0.080 Uiso 1 1 calc R U .
H7D H 0.8800 0.7141 0.2400 0.080 Uiso 1 1 calc R U .
C7B C 0.6099(14) -0.0451(10) 0.4595(8) 0.055(3) Uani 1 1 d . U .
H7B H 0.5203 -0.0751 0.4430 0.066 Uiso 1 1 calc R U .
C8 C 0.8081(13) 0.5118(10) 0.2023(7) 0.053(3) Uani 1 1 d . . .
H8 H 0.8414 0.5148 0.2465 0.063 Uiso 1 1 calc R U .
C11B C 0.4744(16) 0.0547(12) 0.2068(9) 0.067(4) Uani 1 1 d . U .
C12 C 0.4112(12) 0.4290(9) 0.1736(6) 0.039(3) Uani 1 1 d . . .
C12B C 0.4150(14) -0.0485(10) 0.2194(9) 0.057(4) Uani 1 1 d . U .
C13 C 0.3219(15) 0.2778(10) 0.2247(7) 0.062(4) Uani 1 1 d . . .
H13A H 0.3335 0.2565 0.2670 0.093 Uiso 1 1 calc R U .
H13C H 0.3438 0.2366 0.1893 0.093 Uiso 1 1 calc R U .
H13D H 0.2309 0.2718 0.2156 0.093 Uiso 1 1 calc R U .
C13B C 0.4284(16) -0.1227(12) 0.1713(9) 0.069(4) Uani 1 1 d . . .
H13B H 0.4691 -0.1062 0.1328 0.083 Uiso 1 1 calc R U .
C14 C 0.4767(11) 0.4411(10) 0.2889(6) 0.038(3) Uani 1 1 d . . .
C14B C 0.381(2) -0.2204(12) 0.1814(10) 0.081(5) Uani 1 1 d . . .
H14B H 0.3878 -0.2706 0.1494 0.098 Uiso 1 1 calc R U .
C15 C 0.5397(13) 0.5422(10) 0.2958(7) 0.047(3) Uani 1 1 d . . .
C15B C 0.3225(17) -0.2435(12) 0.2394(11) 0.083(6) Uani 1 1 d . . .
H15B H 0.2915 -0.3094 0.2466 0.099 Uiso 1 1 calc R U .
C16 C 0.5509(12) 0.5939(9) 0.2397(7) 0.040(3) Uani 1 1 d . . .
C16B C 0.3101(19) -0.1705(14) 0.2862(11) 0.091(6) Uani 1 1 d . . .
H16B H 0.2709 -0.1871 0.3251 0.109 Uiso 1 1 calc R U .
C17 C 0.6659(12) 0.6767(9) 0.3963(7) 0.045(3) Uani 1 1 d . . .
H17A H 0.6833 0.7197 0.3629 0.067 Uiso 1 1 calc R U .
H17C H 0.7487 0.6803 0.4186 0.067 Uiso 1 1 calc R U .
H17D H 0.6151 0.6977 0.4288 0.067 Uiso 1 1 calc R U .
C17B C 0.3551(15) -0.0719(12) 0.2763(10) 0.076(5) Uani 1 1 d . . .
H17B H 0.3447 -0.0225 0.3078 0.091 Uiso 1 1 calc R U .
C18 C 0.5493(11) 0.4928(10) 0.3923(7) 0.040(3) Uani 1 1 d . . .
H18 H 0.5667 0.4946 0.4384 0.048 Uiso 1 1 calc R U .
C21B C 0.1494(15) 0.0887(10) 0.3193(7) 0.051(3) Uani 1 1 d . . .
C22B C 0.0111(12) 0.0457(9) 0.3110(7) 0.044(3) Uani 1 1 d . . .
C23B C -0.0518(17) -0.0555(10) 0.3165(8) 0.065(4) Uani 1 1 d . . .
H23B H -0.0006 -0.0931 0.3254 0.078 Uiso 1 1 calc R U .
C24B C -0.1912(18) -0.1002(14) 0.3087(8) 0.075(5) Uani 1 1 d . . .
H24B H -0.2342 -0.1661 0.3142 0.090 Uiso 1 1 calc R U .
C25B C -0.2622(17) -0.0410(15) 0.2923(9) 0.074(5) Uani 1 1 d . . .
H25B H -0.3542 -0.0708 0.2831 0.089 Uiso 1 1 calc R U .
C26B C -0.2050(16) 0.0568(13) 0.2889(8) 0.066(4) Uani 1 1 d . . .
H26B H -0.2572 0.0940 0.2807 0.079 Uiso 1 1 calc R U .
C27B C -0.0648(13) 0.1022(10) 0.2979(7) 0.049(3) Uani 1 1 d . . .
H27B H -0.0237 0.1695 0.2951 0.059 Uiso 1 1 calc R U .
C31B C 0.908(2) 0.1628(14) 0.1330(11) 0.092(6) Uani 1 1 d . . .
C32B C 0.9937(19) 0.1096(13) 0.1089(9) 0.076(4) Uani 1 1 d . U .
C33B C 0.978(2) 0.0198(14) 0.1299(9) 0.094(5) Uani 1 1 d . U .
H33B H 0.9133 -0.0067 0.1577 0.113 Uiso 1 1 calc R U .
C34B C 1.063(2) -0.0310(15) 0.1083(11) 0.100(6) Uani 1 1 d . U .
H34B H 1.0530 -0.0915 0.1223 0.120 Uiso 1 1 calc R U .
C35B C 1.157(3) 0.006(2) 0.0682(13) 0.122(6) Uani 1 1 d . U .
H35B H 1.2083 -0.0309 0.0524 0.147 Uiso 1 1 calc R U .
C36B C 1.179(2) 0.0991(18) 0.0501(12) 0.106(6) Uani 1 1 d . U .
H36B H 1.2504 0.1283 0.0265 0.127 Uiso 1 1 calc R U .
C37B C 1.0920(17) 0.1486(16) 0.0679(9) 0.086(5) Uani 1 1 d . U .
H37B H 1.1002 0.2076 0.0522 0.103 Uiso 1 1 calc R U .
N1 N 0.6799(11) 0.5404(8) -0.0047(5) 0.047(3) Uani 1 1 d . . .
H1 H 0.6685 0.5657 -0.0397 0.056 Uiso 1 1 calc R U .
N1B N 0.5600(13) 0.1543(9) 0.3981(7) 0.064(3) Uani 1 1 d . . .
N3 N 0.6265(9) 0.3957(7) 0.0437(5) 0.037(2) Uani 1 1 d . . .
N7 N 0.8333(10) 0.5903(8) 0.1705(5) 0.044(2) Uani 1 1 d . . .
N9 N 0.7253(10) 0.4248(7) 0.1605(5) 0.041(2) Uani 1 1 d . . .
N11 N 0.4824(9) 0.5280(7) 0.1825(5) 0.037(2) Uani 1 1 d . . .
H11 H 0.4855 0.5542 0.1464 0.045 Uiso 1 1 calc R U .
N11B N 0.5212(14) 0.1334(11) 0.1995(7) 0.073(4) Uani 1 1 d . . .
N13 N 0.4101(9) 0.3829(7) 0.2283(5) 0.036(2) Uani 1 1 d . . .
N17 N 0.5903(9) 0.5735(7) 0.3634(5) 0.036(2) Uani 1 1 d . . .
N19 N 0.4805(10) 0.4085(8) 0.3493(5) 0.041(2) Uani 1 1 d . . .
N21B N 0.2640(12) 0.1247(9) 0.3285(6) 0.055(3) Uani 1 1 d . . .
N31B N 0.8427(18) 0.2082(13) 0.1526(10) 0.101(5) Uani 1 1 d . U .
O2 O 0.7944(7) 0.4014(6) 0.4528(4) 0.0334(18) Uani 1 1 d . . .
O2T O 0.5505(9) 0.3915(7) -0.0650(4) 0.051(2) Uani 1 1 d . . .
O3 O 0.8005(8) 0.3130(6) 0.5587(4) 0.0399(19) Uani 1 1 d . . .
O4 O 0.7303(7) 0.5365(6) 0.5312(4) 0.0357(18) Uani 1 1 d . . .
O5 O 0.5593(8) 0.3359(6) 0.5105(4) 0.042(2) Uani 1 1 d . . .
O6 O 0.7008(8) 0.4330(6) 0.6319(4) 0.0379(19) Uani 1 1 d . . .
O6T O 0.8147(9) 0.6972(7) 0.0494(5) 0.054(2) Uani 1 1 d . . .
O7 O 0.9969(8) 0.7355(6) 0.3771(4) 0.042(2) Uani 1 1 d . . .
O9 O 0.7106(8) 0.3225(6) 0.3191(4) 0.045(2) Uani 1 1 d . . .
O10 O 0.8590(7) 0.5255(6) 0.3613(4) 0.0336(18) Uani 1 1 d . . .
O11 O 0.9314(8) 0.3001(6) 0.3901(4) 0.0395(19) Uani 1 1 d . . .
O12 O 0.9359(8) 0.5071(6) 0.5872(4) 0.0318(16) Uani 1 1 d . . .
O12T O 0.3539(9) 0.3809(6) 0.1183(4) 0.047(2) Uani 1 1 d . . .
O13 O 0.8335(8) 0.6251(6) 0.6578(4) 0.040(2) Uani 1 1 d . . .
O16T O 0.6080(9) 0.6830(6) 0.2402(5) 0.050(2) Uani 1 1 d . . .
O20 O 0.9572(8) 0.4057(6) 0.2895(4) 0.042(2) Uani 1 1 d . . .
O21 O 0.9582(8) 0.6351(6) 0.4844(4) 0.0368(19) Uani 1 1 d . . .
O22 O 0.8052(8) 0.5199(6) 0.7703(4) 0.042(2) Uani 1 1 d . . .
O23 O 1.0941(8) 0.6013(6) 0.3157(4) 0.0373(19) Uani 1 1 d . . .
O24 O 0.8475(8) 0.7480(6) 0.5631(4) 0.041(2) Uani 1 1 d . . .
Ag1 Ag 0.69101(16) 0.27818(9) 0.19216(6) 0.0758(4) Uani 1 1 d . U .
Ag2 Ag 0.46409(10) 0.26073(8) 0.37195(6) 0.0495(3) Uani 1 1 d . . .
W1 W 1.02069(5) 0.63468(3) 0.39923(2) 0.03453(12) Uani 1 1 d . . .
W2 W 0.71915(4) 0.40504(4) 0.54050(2) 0.03451(12) Uani 1 1 d . . .
W3 W 0.85278(5) 0.39403(3) 0.36962(2) 0.03413(12) Uani 1 1 d . . .
W4 W 0.88754(5) 0.64612(4) 0.56985(2) 0.03479(12) Uani 1 1 d . . .
W5 W 0.86315(5) 0.51616(4) 0.69344(3) 0.03663(13) Uani 1 1 d . . .
N41B N 0.178(4) 0.763(4) 0.026(3) 0.150(18) Uani 0.5 1 d . . P
C41B C 0.122(4) 0.686(4) 0.021(3) 0.11(2) Uani 0.5 1 d . . P
C42B C 0.064(4) 0.599(4) 0.006(2) 0.202(17) Uani 1 1 d D U .
C43B C 0.082(4) 0.553(4) 0.060(2) 0.212(17) Uani 1 1 d D U .
H43B H 0.1387 0.5892 0.0985 0.254 Uiso 1 1 calc R U .
C44B C -0.015(3) 0.546(3) -0.056(2) 0.218(16) Uani 1 1 d D U .
H44B H -0.0212 0.5780 -0.0918 0.262 Uiso 1 1 calc R U .

loop_
_atom_site_aniso_label
_atom_site_aniso_U_11
_atom_site_aniso_U_22
_atom_site_aniso_U_33
_atom_site_aniso_U_23
_atom_site_aniso_U_13
_atom_site_aniso_U_12
C1B 0.078(11) 0.047(8) 0.060(10) 0.022(7) 0.011(8) 0.020(8)
C2 0.043(7) 0.042(7) 0.032(7) 0.004(5) 0.004(6) 0.013(6)
C2B 0.076(8) 0.036(6) 0.039(7) 0.002(5) 0.009(6) 0.019(6)
C3 0.067(9) 0.036(7) 0.052(9) 0.014(6) -0.001(7) 0.003(6)
C3B 0.062(7) 0.035(7) 0.061(9) 0.002(6) 0.006(7) 0.015(5)
C4 0.050(7) 0.049(7) 0.024(6) 0.008(5) 0.006(5) 0.020(6)
C4B 0.087(10) 0.060(8) 0.061(10) 0.001(8) -0.015(9) 0.026(7)
C5 0.049(7) 0.056(8) 0.022(6) 0.012(5) 0.000(5) 0.029(6)
C5B 0.083(9) 0.068(8) 0.057(10) 0.023(8) 0.015(8) 0.032(7)
C6 0.032(6) 0.059(8) 0.031(6) 0.019(6) 0.000(5) 0.008(6)
C6B 0.092(9) 0.036(7) 0.071(11) 0.018(7) 0.028(8) 0.026(6)
C7 0.058(8) 0.049(8) 0.039(7) 0.008(6) -0.004(7) 0.004(7)
C7B 0.053(7) 0.046(7) 0.071(10) 0.016(7) 0.038(7) 0.018(5)
C8 0.046(7) 0.062(9) 0.050(8) 0.022(7) -0.003(7) 0.017(7)
C11B 0.064(10) 0.044(7) 0.082(12) -0.001(8) -0.010(9) 0.013(7)
C12 0.050(7) 0.036(6) 0.032(6) 0.006(5) 0.008(6) 0.017(6)
C12B 0.049(8) 0.037(7) 0.080(11) 0.008(7) -0.006(8) 0.014(6)
C13 0.079(11) 0.045(8) 0.048(8) 0.010(7) 0.000(8) 0.006(7)
C13B 0.070(10) 0.061(10) 0.079(12) 0.023(9) 0.017(9) 0.022(8)
C14 0.035(6) 0.058(8) 0.033(6) 0.002(6) 0.011(5) 0.032(6)
C14B 0.117(15) 0.044(9) 0.071(12) -0.008(8) 0.001(11) 0.022(9)
C15 0.041(7) 0.054(8) 0.040(7) 0.002(6) 0.012(6) 0.013(6)
C15B 0.077(12) 0.046(9) 0.118(17) 0.023(10) 0.013(12) 0.010(8)
C16 0.036(6) 0.038(7) 0.047(8) 0.015(6) 0.008(6) 0.011(5)
C16B 0.095(14) 0.078(13) 0.094(15) 0.017(11) 0.045(12) 0.018(11)
C17 0.035(6) 0.051(8) 0.045(8) 0.013(6) 0.001(6) 0.011(6)
C17B 0.056(9) 0.058(10) 0.106(14) 0.001(10) 0.041(10) 0.012(8)
C18 0.028(6) 0.065(8) 0.042(7) 0.012(7) 0.008(5) 0.032(6)
C21B 0.055(9) 0.045(8) 0.053(9) -0.001(6) -0.007(7) 0.023(7)
C22B 0.041(7) 0.041(7) 0.044(7) 0.006(6) 0.002(6) 0.008(6)
C23B 0.088(12) 0.040(8) 0.058(10) 0.003(7) 0.004(9) 0.016(8)
C24B 0.076(11) 0.078(11) 0.050(9) 0.019(9) 0.004(9) 0.000(10)
C25B 0.053(9) 0.091(13) 0.060(11) 0.002(10) -0.004(8) 0.009(9)
C26B 0.062(10) 0.073(11) 0.067(11) 0.014(9) 0.013(8) 0.026(8)
C27B 0.046(7) 0.046(7) 0.055(9) 0.000(6) 0.003(7) 0.021(6)
C31B 0.107(16) 0.070(12) 0.101(16) 0.019(11) 0.001(13) 0.033(12)
C32B 0.096(11) 0.074(9) 0.055(9) 0.007(8) 0.014(8) 0.027(9)
C33B 0.156(15) 0.070(9) 0.056(10) -0.001(7) 0.016(10) 0.046(10)
C34B 0.144(17) 0.081(11) 0.081(13) 0.003(9) 0.010(10) 0.051(10)
C35B 0.133(16) 0.142(15) 0.089(15) 0.008(13) 0.007(10) 0.052(14)
C36B 0.082(12) 0.122(14) 0.098(14) 0.008(11) 0.020(10) 0.019(11)
C37B 0.069(10) 0.111(12) 0.054(9) 0.009(9) -0.003(7) 0.007(8)
N1 0.062(7) 0.055(7) 0.028(5) 0.012(5) 0.005(5) 0.024(6)
N1B 0.075(9) 0.050(7) 0.069(9) 0.011(6) 0.002(7) 0.025(7)
N3 0.041(6) 0.036(5) 0.033(5) 0.006(4) 0.007(5) 0.015(4)
N7 0.050(6) 0.044(6) 0.039(6) 0.011(5) 0.001(5) 0.018(5)
N9 0.052(6) 0.041(6) 0.030(5) 0.014(4) 0.002(5) 0.015(5)
N11 0.044(6) 0.048(6) 0.022(5) 0.013(4) 0.006(4) 0.017(5)
N11B 0.076(9) 0.064(9) 0.077(10) 0.008(8) -0.002(8) 0.028(7)
N13 0.037(5) 0.037(5) 0.035(6) 0.007(4) 0.001(5) 0.014(4)
N17 0.034(5) 0.036(5) 0.033(5) 0.003(4) 0.004(4) 0.007(4)
N19 0.042(6) 0.055(6) 0.026(5) 0.015(5) 0.001(5) 0.016(5)
N21B 0.052(7) 0.061(7) 0.060(8) 0.009(6) 0.016(6) 0.029(6)
N31B 0.109(13) 0.089(12) 0.122(15) 0.034(11) 0.024(11) 0.050(10)
O2 0.028(4) 0.036(4) 0.035(4) 0.008(4) 0.004(3) 0.009(3)
O2T 0.060(6) 0.054(5) 0.034(5) 0.006(4) -0.001(4) 0.016(4)
O3 0.046(5) 0.038(4) 0.034(4) 0.013(4) 0.006(4) 0.011(4)
O4 0.033(4) 0.049(5) 0.031(4) 0.009(4) 0.007(3) 0.020(4)
O5 0.038(4) 0.044(5) 0.048(5) 0.015(4) 0.009(4) 0.015(4)
O6 0.037(4) 0.045(5) 0.036(5) 0.016(4) 0.004(4) 0.017(4)
O6T 0.060(6) 0.045(5) 0.050(6) 0.016(4) 0.008(5) 0.006(5)
O7 0.045(5) 0.040(5) 0.044(5) 0.012(4) 0.011(4) 0.018(4)
O9 0.041(5) 0.058(5) 0.047(5) 0.016(4) 0.008(4) 0.026(4)
O10 0.027(4) 0.045(5) 0.036(4) 0.014(4) 0.010(3) 0.017(3)
O11 0.042(5) 0.036(4) 0.035(5) 0.002(4) 0.002(4) 0.009(4)
O12 0.037(4) 0.028(4) 0.035(4) 0.014(3) 0.007(3) 0.014(3)
O12T 0.066(6) 0.044(5) 0.031(5) 0.006(4) 0.002(4) 0.018(4)
O13 0.039(4) 0.051(5) 0.034(5) 0.007(4) 0.013(4) 0.019(4)
O16T 0.051(5) 0.038(5) 0.051(6) 0.005(4) 0.001(4) 0.004(4)
O20 0.041(5) 0.046(5) 0.045(5) 0.013(4) 0.005(4) 0.022(4)
O21 0.038(4) 0.036(4) 0.037(5) 0.012(4) -0.003(4) 0.013(4)
O22 0.046(5) 0.057(5) 0.032(5) 0.017(4) 0.012(4) 0.023(4)
O23 0.043(5) 0.037(4) 0.031(4) 0.014(4) 0.006(4) 0.012(4)
O24 0.050(5) 0.039(4) 0.035(5) 0.009(4) -0.003(4) 0.018(4)
Ag1 0.1328(12) 0.0473(6) 0.0467(7) 0.0124(5) 0.0006(7) 0.0315(7)
Ag2 0.0455(5) 0.0495(6) 0.0526(6) 0.0169(5) -0.0015(5) 0.0141(5)
W1 0.0353(3) 0.0360(3) 0.0339(3) 0.0099(2) 0.0045(2) 0.0133(2)
W2 0.0304(2) 0.0380(3) 0.0348(3) 0.0087(2) 0.0041(2) 0.0109(2)
W3 0.0328(3) 0.0371(3) 0.0323(3) 0.0073(2) 0.0026(2) 0.0120(2)
W4 0.0364(3) 0.0358(3) 0.0339(3) 0.0075(2) 0.0033(2) 0.0148(2)
W5 0.0365(3) 0.0434(3) 0.0322(3) 0.0091(2) 0.0065(2) 0.0159(2)
N41B 0.10(3) 0.18(5) 0.18(5) 0.01(4) 0.00(3) 0.08(3)
C41B 0.06(2) 0.10(3) 0.13(4) -0.06(3) 0.04(2) -0.01(2)
C42B 0.060(14) 0.20(3) 0.33(4) -0.09(3) 0.05(2) 0.067(17)
C43B 0.075(18) 0.21(4) 0.31(4) -0.09(3) 0.06(3) 0.04(2)
C44B 0.092(19) 0.21(3) 0.30(4) -0.09(3) 0.07(2) 0.04(2)

loop_
_atom_type_symbol
_atom_type_description
_atom_type_scat_dispersion_real
_atom_type_scat_dispersion_imag
_atom_type_scat_source
C C 0.0033 0.0016 'International Tables Vol C Tables 4.2.6.8 and 6.1.1.4'
H H 0.0000 0.0000 'International Tables Vol C Tables 4.2.6.8 and 6.1.1.4'
N N 0.0061 0.0033 'International Tables Vol C Tables 4.2.6.8 and 6.1.1.4'
O O 0.0106 0.0060 'International Tables Vol C Tables 4.2.6.8 and 6.1.1.4'
Ag Ag -0.8971 1.1015 'International Tables Vol C Tables 4.2.6.8 and 6.1.1.4'
W W -0.8490 6.8722 'International Tables Vol C Tables 4.2.6.8 and 6.1.1.4'

loop_
_geom_angle_atom_site_label_1
_geom_angle_atom_site_label_2
_geom_angle_atom_site_label_3
_geom_angle
_geom_angle_site_symmetry_1
_geom_angle_site_symmetry_3
N1B C1B C2B 176.4(17) . .
O2T C2 N3 123.6(11) . .
O2T C2 N1 118.2(11) . .
N3 C2 N1 118.1(10) . .
C3B C2B C7B 121.7(14) . .
C3B C2B C1B 119.2(13) . .
C7B C2B C1B 119.1(14) . .
N3 C3 H3A 109.5 . .
N3 C3 H3C 109.5 . .
H3A C3 H3C 109.5 . .
N3 C3 H3D 109.5 . .
H3A C3 H3D 109.5 . .
H3C C3 H3D 109.5 . .
C2B C3B C4B 117.2(14) . .
C2B C3B H3B 121.4 . .
C4B C3B H3B 121.4 . .
N9 C4 C5 111.1(10) . .
N9 C4 N3 127.4(11) . .
C5 C4 N3 121.4(11) . .
C5B C4B C3B 120.9(16) . .
C5B C4B H4B 119.6 . .
C3B C4B H4B 119.6 . .
C4 C5 N7 105.9(10) . .
C4 C5 C6 122.5(11) . .
N7 C5 C6 131.6(12) . .
C4B C5B C6B 122.1(16) . .
C4B C5B H5B 119.0 . .
C6B C5B H5B 119.0 . .
O6T C6 N1 123.6(11) . .
O6T C6 C5 126.2(11) . .
N1 C6 C5 110.3(11) . .
C7B C6B C5B 118.2(14) . .
C7B C6B H6B 120.9 . .
C5B C6B H6B 120.9 . .
N7 C7 H7A 109.5 . .
N7 C7 H7C 109.5 . .
H7A C7 H7C 109.5 . .
N7 C7 H7D 109.5 . .
H7A C7 H7D 109.5 . .
H7C C7 H7D 109.5 . .
C6B C7B C2B 119.9(14) . .
C6B C7B H7B 120.1 . .
C2B C7B H7B 120.1 . .
N7 C8 N9 110.8(12) . .
N7 C8 H8 124.6 . .
N9 C8 H8 124.6 . .
N11B C11B C12B 177.7(19) . .
O12T C12 N11 122.2(11) . .
O12T C12 N13 120.9(11) . .
N11 C12 N13 116.9(10) . .
C17B C12B C13B 120.8(14) . .
C17B C12B C11B 122.8(15) . .
C13B C12B C11B 116.3(15) . .
N13 C13 H13A 109.5 . .
N13 C13 H13C 109.5 . .
H13A C13 H13C 109.5 . .
N13 C13 H13D 109.5 . .
H13A C13 H13D 109.5 . .
H13C C13 H13D 109.5 . .
C14B C13B C12B 119.4(17) . .
C14B C13B H13B 120.3 . .
C12B C13B H13B 120.3 . .
C15 C14 N19 111.7(11) . .
C15 C14 N13 122.3(12) . .
N19 C14 N13 125.8(12) . .
C13B C14B C15B 119.6(16) . .
C13B C14B H14B 120.2 . .
C15B C14B H14B 120.2 . .
C14 C15 N17 105.2(12) . .
C14 C15 C16 122.2(12) . .
N17 C15 C16 132.5(12) . .
C16B C15B C14B 120.6(16) . .
C16B C15B H15B 119.7 . .
C14B C15B H15B 119.7 . .
O16T C16 N11 123.0(12) . .
O16T C16 C15 127.3(12) . .
N11 C16 C15 109.7(10) . .
C15B C16B C17B 120.7(18) . .
C15B C16B H16B 119.7 . .
C17B C16B H16B 119.7 . .
N17 C17 H17A 109.5 . .
N17 C17 H17C 109.5 . .
H17A C17 H17C 109.5 . .
N17 C17 H17D 109.5 . .
H17A C17 H17D 109.5 . .
H17C C17 H17D 109.5 . .
C12B C17B C16B 118.8(16) . .
C12B C17B H17B 120.6 . .
C16B C17B H17B 120.6 . .
N17 C18 N19 114.0(11) . .
N17 C18 H18 123.0 . .
N19 C18 H18 123.0 . .
N21B C21B C22B 177.7(16) . .
C27B C22B C21B 120.4(12) . .
C27B C22B C23B 119.9(13) . .
C21B C22B C23B 119.7(13) . .
C24B C23B C22B 120.7(16) . .
C24B C23B H23B 119.7 . .
C22B C23B H23B 119.7 . .
C25B C24B C23B 116.8(16) . .
C25B C24B H24B 121.6 . .
C23B C24B H24B 121.6 . .
C26B C25B C24B 123.7(16) . .
C26B C25B H25B 118.1 . .
C24B C25B H25B 118.1 . .
C25B C26B C27B 119.2(16) . .
C25B C26B H26B 120.4 . .
C27B C26B H26B 120.4 . .
C22B C27B C26B 119.5(13) . .
C22B C27B H27B 120.3 . .
C26B C27B H27B 120.3 . .
N31B C31B C32B 178(2) . .
C33B C32B C37B 120(2) . .
C33B C32B C31B 118.3(18) . .
C37B C32B C31B 121.9(19) . .
C32B C33B C34B 119(2) . .
C32B C33B H33B 120.6 . .
C34B C33B H33B 120.6 . .
C35B C34B C33B 122(2) . .
C35B C34B H34B 119.2 . .
C33B C34B H34B 119.2 . .
C34B C35B C36B 120(3) . .
C34B C35B H35B 120.0 . .
C36B C35B H35B 120.0 . .
C35B C36B C37B 119(2) . .
C35B C36B H36B 120.3 . .
C37B C36B H36B 120.3 . .
C32B C37B C36B 120(2) . .
C32B C37B H37B 119.9 . .
C36B C37B H37B 119.9 . .
C6 N1 C2 128.5(11) . .
C6 N1 H1 115.7 . .
C2 N1 H1 115.7 . .
C1B N1B Ag2 169.6(13) . .
C2 N3 C4 119.2(10) . .
C2 N3 C3 119.2(10) . .
C4 N3 C3 121.7(10) . .
C8 N7 C5 107.5(11) . .
C8 N7 C7 124.5(11) . .
C5 N7 C7 128.0(11) . .
C4 N9 C8 104.6(10) . .
C4 N9 Ag1 134.8(8) . .
C8 N9 Ag1 119.6(8) . .
C12 N11 C16 130.6(10) . .
C12 N11 H11 114.7 . .
C16 N11 H11 114.7 . .
C11B N11B Ag1 156.6(14) . .
C12 N13 C14 118.0(10) . .
C12 N13 C13 119.9(10) . .
C14 N13 C13 121.4(11) . .
C18 N17 C15 106.2(10) . .
C18 N17 C17 127.5(11) . .
C15 N17 C17 126.2(11) . .
C18 N19 C14 102.9(10) . .
C18 N19 Ag2 121.8(8) . .
C14 N19 Ag2 130.7(8) . .
C21B N21B Ag2 151.7(11) . .
C31B N31B Ag1 172.3(17) . .
W3 O2 W2 176.4(4) . .
W2 O3 W1 118.1(4) . 2_766
W2 O4 W4 118.5(4) . .
W2 O6 W5 117.7(4) . .
W3 O9 Ag1 125.4(4) . .
W3 O10 W1 116.5(4) . .
W4 O11 W3 116.9(4) 2_766 .
W3 O12 W1 91.0(3) 2_766 2_766
W3 O12 W5 91.3(3) 2_766 .
W1 O12 W5 90.9(3) 2_766 .
W3 O12 W4 90.7(3) 2_766 .
W1 O12 W4 177.9(4) 2_766 .
W5 O12 W4 90.3(3) . .
W3 O12 W2 178.9(4) 2_766 .
W1 O12 W2 89.1(3) 2_766 .
W5 O12 W2 89.8(3) . .
W4 O12 W2 89.2(3) . .
W4 O13 W5 116.8(4) . .
W5 O20 W3 116.3(4) 2_766 .
W1 O21 W4 174.2(5) . .
W5 O23 W1 116.9(4) 2_766 .
N9 Ag1 N11B 140.3(4) . .
N9 Ag1 N31B 111.9(5) . .
N11B Ag1 N31B 98.0(6) . .
N9 Ag1 O9 102.0(3) . .
N11B Ag1 O9 88.1(4) . .
N31B Ag1 O9 114.3(5) . .
N19 Ag2 N1B 150.2(4) . .
N19 Ag2 N21B 116.9(4) . .
N1B Ag2 N21B 90.4(4) . .
O7 W1 O21 100.4(4) . .
O7 W1 O3 103.6(4) . 2_766
O21 W1 O3 90.0(3) . 2_766
O7 W1 O10 103.7(4) . .
O21 W1 O10 90.1(3) . .
O3 W1 O10 152.2(3) 2_766 .
O7 W1 O23 95.4(4) . .
O21 W1 O23 164.2(3) . .
O3 W1 O23 86.5(3) 2_766 .
O10 W1 O23 86.0(3) . .
O7 W1 O12 170.9(3) . 2_766
O21 W1 O12 88.7(3) . 2_766
O3 W1 O12 76.7(3) 2_766 2_766
O10 W1 O12 75.5(3) . 2_766
O23 W1 O12 75.6(3) . 2_766
O5 W2 O6 100.0(4) . .
O5 W2 O3 106.3(4) . .
O6 W2 O3 90.4(3) . .
O5 W2 O4 102.3(4) . .
O6 W2 O4 89.4(3) . .
O3 W2 O4 151.0(3) . .
O5 W2 O2 97.1(4) . .
O6 W2 O2 162.9(3) . .
O3 W2 O2 85.7(3) . .
O4 W2 O2 86.0(3) . .
O5 W2 O12 176.3(3) . .
O6 W2 O12 77.0(3) . .
O3 W2 O12 76.0(3) . .
O4 W2 O12 75.7(3) . .
O2 W2 O12 85.9(3) . .
O9 W3 O2 102.2(4) . .
O9 W3 O10 101.1(4) . .
O2 W3 O10 92.4(3) . .
O9 W3 O11 103.9(4) . .
O2 W3 O11 91.3(3) . .
O10 W3 O11 153.3(3) . .
O9 W3 O20 90.8(4) . .
O2 W3 O20 167.0(3) . .
O10 W3 O20 84.7(3) . .
O11 W3 O20 85.7(3) . .
O9 W3 O12 166.0(4) . 2_766
O2 W3 O12 91.7(3) . 2_766
O10 W3 O12 76.7(3) . 2_766
O11 W3 O12 76.8(3) . 2_766
O20 W3 O12 75.3(3) . 2_766
O24 W4 O4 103.7(4) . .
O24 W4 O11 104.5(4) . 2_766
O4 W4 O11 151.7(3) . 2_766
O24 W4 O13 99.0(4) . .
O4 W4 O13 88.7(3) . .
O11 W4 O13 88.4(3) 2_766 .
O24 W4 O21 97.7(4) . .
O4 W4 O21 88.3(3) . .
O11 W4 O21 86.4(3) 2_766 .
O13 W4 O21 163.3(3) . .
O24 W4 O12 175.5(3) . .
O4 W4 O12 76.3(3) . .
O11 W4 O12 75.7(3) 2_766 .
O13 W4 O12 76.6(3) . .
O21 W4 O12 86.7(3) . .
O22 W5 O20 104.7(4) . 2_766
O22 W5 O23 103.0(4) . 2_766
O20 W5 O23 90.0(3) 2_766 2_766
O22 W5 O13 104.0(4) . .
O20 W5 O13 88.6(3) 2_766 .
O23 W5 O13 152.4(3) 2_766 .
O22 W5 O6 102.8(4) . .
O20 W5 O6 152.4(3) 2_766 .
O23 W5 O6 85.3(3) 2_766 .
O13 W5 O6 83.4(3) . .
O22 W5 O12 178.2(3) . .
O20 W5 O12 77.0(3) 2_766 .
O23 W5 O12 76.5(3) 2_766 .
O13 W5 O12 76.3(3) . .
O6 W5 O12 75.5(3) . .
N41B C41B C42B 170(7) . .
C41B C42B C43B 109(6) . .
C41B C42B C44B 129(6) . .
C43B C42B C44B 123(6) . .
C44B C43B C42B 119(5) 2_565 .
C44B C43B H43B 120.6 2_565 .
C42B C43B H43B 120.6 . .
C43B C44B C42B 119(4) 2_565 .
C43B C44B H44B 120.7 2_565 .
C42B C44B H44B 120.7 . .

loop_
_geom_bond_atom_site_label_1
_geom_bond_atom_site_label_2
_geom_bond_distance
_geom_bond_site_symmetry_2
C1B N1B 1.140(18) .
C1B C2B 1.44(2) .
C2 O2T 1.241(14) .
C2 N3 1.343(15) .
C2 N1 1.380(15) .
C2B C3B 1.358(19) .
C2B C7B 1.411(18) .
C3 N3 1.461(15) .
C3 H3A 0.9600 .
C3 H3C 0.9600 .
C3 H3D 0.9600 .
C3B C4B 1.40(2) .
C3B H3B 0.9300 .
C4 N9 1.346(15) .
C4 C5 1.375(17) .
C4 N3 1.380(14) .
C4B C5B 1.35(2) .
C4B H4B 0.9300 .
C5 N7 1.385(15) .
C5 C6 1.449(16) .
C5B C6B 1.38(2) .
C5B H5B 0.9300 .
C6 O6T 1.232(14) .
C6 N1 1.376(15) .
C6B C7B 1.36(2) .
C6B H6B 0.9300 .
C7 N7 1.469(15) .
C7 H7A 0.9600 .
C7 H7C 0.9600 .
C7 H7D 0.9600 .
C7B H7B 0.9300 .
C8 N7 1.334(16) .
C8 N9 1.389(16) .
C8 H8 0.9300 .
C11B N11B 1.108(18) .
C11B C12B 1.47(2) .
C12 O12T 1.230(14) .
C12 N11 1.350(15) .
C12 N13 1.363(15) .
C12B C17B 1.37(2) .
C12B C13B 1.40(2) .
C13 N13 1.475(15) .
C13 H13A 0.9600 .
C13 H13C 0.9600 .
C13 H13D 0.9600 .
C13B C14B 1.37(2) .
C13B H13B 0.9300 .
C14 C15 1.365(18) .
C14 N19 1.366(15) .
C14 N13 1.382(15) .
C14B C15B 1.38(2) .
C14B H14B 0.9300 .
C15 N17 1.389(16) .
C15 C16 1.425(18) .
C15B C16B 1.37(2) .
C15B H15B 0.9300 .
C16 O16T 1.218(14) .
C16 N11 1.376(15) .
C16B C17B 1.38(2) .
C16B H16B 0.9300 .
C17 N17 1.467(15) .
C17 H17A 0.9600 .
C17 H17C 0.9600 .
C17 H17D 0.9600 .
C17B H17B 0.9300 .
C18 N17 1.324(15) .
C18 N19 1.340(15) .
C18 H18 0.9300 .
C21B N21B 1.153(17) .
C21B C22B 1.391(18) .
C22B C27B 1.386(18) .
C22B C23B 1.406(18) .
C23B C24B 1.40(2) .
C23B H23B 0.9300 .
C24B C25B 1.40(2) .
C24B H24B 0.9300 .
C25B C26B 1.35(2) .
C25B H25B 0.9300 .
C26B C27B 1.412(19) .
C26B H26B 0.9300 .
C27B H27B 0.9300 .
C31B N31B 1.17(2) .
C31B C32B 1.46(3) .
C32B C33B 1.38(2) .
C32B C37B 1.39(2) .
C33B C34B 1.41(3) .
C33B H33B 0.9300 .
C34B C35B 1.34(3) .
C34B H34B 0.9300 .
C35B C36B 1.39(3) .
C35B H35B 0.9300 .
C36B C37B 1.40(3) .
C36B H36B 0.9300 .
C37B H37B 0.9300 .
N1 H1 0.8600 .
N1B Ag2 2.240(13) .
N9 Ag1 2.215(10) .
N11 H11 0.8600 .
N11B Ag1 2.279(15) .
N19 Ag2 2.200(10) .
N21B Ag2 2.376(12) .
N31B Ag1 2.331(19) .
O2 W3 1.822(8) .
O2 W2 1.982(8) .
O3 W2 1.901(8) .
O3 W1 1.907(8) 2_766
O4 W2 1.903(8) .
O4 W4 1.906(8) .
O5 W2 1.689(8) .
O6 W2 1.863(8) .
O6 W5 1.982(8) .
O7 W1 1.684(8) .
O9 W3 1.698(9) .
O9 Ag1 2.524(9) .
O10 W3 1.914(8) .
O10 W1 1.927(7) .
O11 W4 1.914(8) 2_766
O11 W3 1.918(8) .
O12 W3 2.271(8) 2_766
O12 W1 2.310(7) 2_766
O12 W5 2.318(8) .
O12 W4 2.318(7) .
O12 W2 2.343(8) .
O13 W4 1.921(8) .
O13 W5 1.938(8) .
O20 W5 1.854(8) 2_766
O20 W3 2.008(8) .
O21 W1 1.874(8) .
O21 W4 1.926(8) .
O22 W5 1.700(8) .
O23 W5 1.904(8) 2_766
O23 W1 1.968(8) .
O24 W4 1.698(8) .
W1 O3 1.907(8) 2_766
W1 O12 2.310(7) 2_766
W3 O12 2.271(8) 2_766
W4 O11 1.914(8) 2_766
W5 O20 1.854(8) 2_766
W5 O23 1.904(8) 2_766
N41B C41B 1.06(6) .
C41B C42B 1.18(6) .
C42B C43B 1.40(3) .
C42B C44B 1.41(3) .
C43B C44B 1.34(5) 2_565
C43B H43B 0.9300 .
C44B C43B 1.34(5) 2_565
C44B H44B 0.9300 .
